data_4339634
loop_
_publ_author_name
'Ezzaher, Salah'
'Capon, Jean-Fran\,cois'
'Gloaguen, Fr\'ed\'eric'
'P\'etillon, Fran\,cois Y'
'Schollhammer, Philippe'
'Talarmin, Jean'

_publ_section_title
;
 Electron-transfer-catalyzed rearrangement of unsymmetrically substituted
 diiron dithiolate complexes related to the active site of the
 [FeFe]-hydrogenases.
;
_journal_issue 23
_journal_name_full 'Inorganic chemistry'
_journal_page_first 9863
_journal_page_last 9872
_journal_paper_doi 10.1021/ic701327w
_journal_volume 46
_journal_year 2007
_chemical_formula_moiety 'C35 H35 Fe2 N O4 P2 S2, C H2 CL2'
_chemical_formula_sum 'C36 H37 Cl2 Fe2 N O4 P2 S2'
_chemical_formula_weight 856.33
_chemical_name_systematic
;
 azadithiolate complex
;
_space_group_IT_number 14
_symmetry_cell_setting monoclinic
_symmetry_space_group_name_Hall '-P 2ybc'
_symmetry_space_group_name_H-M 'P 1 21/c 1'
_atom_sites_solution_hydrogens geom
_atom_sites_solution_primary direct
_atom_sites_solution_secondary difmap
_audit_creation_date 2007-06-14T16:07:33-00:00
_audit_creation_method 'WinGX routine CIF_UPDATE'
_cell_angle_alpha 90
_cell_angle_beta 98.029(6)
_cell_angle_gamma 90
_cell_formula_units_Z 4
_cell_length_a 11.1813(7)
_cell_length_b 22.9345(15)
_cell_length_c 15.1949(10)
_cell_measurement_reflns_used 3270
_cell_measurement_temperature 170(2)
_cell_measurement_theta_max 27.5594
_cell_measurement_theta_min 2.9855
_cell_volume 3858.3(4)
_computing_cell_refinement
;
        CrysAlis RED, Oxford Diffraction Ltd.,
        Version 1.171.32.5 (release 08-05-2007 CrysAlis171 .NET)
        (compiled May  8 2007,13:10:02)
;
_computing_data_collection
;
        CrysAlis CCD, Oxford Diffraction Ltd.,
        Version 1.171.32.5 (release 08-05-2007 CrysAlis171 .NET)
        (compiled May  8 2007,13:10:02)
;
_computing_data_reduction
;
        CrysAlis RED, Oxford Diffraction Ltd.,
        Version 1.171.32.5 (release 08-05-2007 CrysAlis171 .NET)
        (compiled May  8 2007,13:10:02)
;
_computing_molecular_graphics 'ORTEP3 for Windows (Farrugia, 1997)'
_computing_structure_refinement 'SHELXL-97 (Sheldrick, 1997)'
_computing_structure_solution 'SHELXS-97 (Sheldrick, 1997)'
_diffrn_ambient_temperature 170(2)
_diffrn_detector 'CCD plate'
_diffrn_detector_area_resol_mean 8.3622
_diffrn_measured_fraction_theta_full 0.97
_diffrn_measured_fraction_theta_max 0.97
_diffrn_measurement_device 'K-geometry diffractometer, CCD detector'
_diffrn_measurement_device_type 'Oxford Diffraction XCALIBUR2'
_diffrn_measurement_method
;
        stepped phi-scan over 180 deg
;
_diffrn_orient_matrix_UB_11 0.0168397923
_diffrn_orient_matrix_UB_12 0.0016920009
_diffrn_orient_matrix_UB_13 0.0467090589
_diffrn_orient_matrix_UB_21 -0.034158346
_diffrn_orient_matrix_UB_22 -0.0254880681
_diffrn_orient_matrix_UB_23 0.0055346238
_diffrn_orient_matrix_UB_31 0.0514901776
_diffrn_orient_matrix_UB_32 -0.0174374566
_diffrn_orient_matrix_UB_33 -0.0033894911
_diffrn_radiation_monochromator graphite
_diffrn_radiation_probe x-ray
_diffrn_radiation_type MoK\a
_diffrn_radiation_wavelength 0.71073
_diffrn_reflns_av_R_equivalents 0.0519
_diffrn_reflns_av_unetI/netI 0.105
_diffrn_reflns_limit_h_max 10
_diffrn_reflns_limit_h_min -11
_diffrn_reflns_limit_k_max 22
_diffrn_reflns_limit_k_min -25
_diffrn_reflns_limit_l_max 10
_diffrn_reflns_limit_l_min -16
_diffrn_reflns_number 9335
_diffrn_reflns_theta_full 23.26
_diffrn_reflns_theta_max 23.26
_diffrn_reflns_theta_min 3.24
_diffrn_source 'sealed X-ray tube'
_exptl_absorpt_coefficient_mu 1.12
_exptl_absorpt_correction_T_max 0.9461
_exptl_absorpt_correction_T_min 0.7907
_exptl_absorpt_correction_type none
_exptl_crystal_colour red
_exptl_crystal_density_diffrn 1.474
_exptl_crystal_density_method 'not measured'
_exptl_crystal_description 'prism, axis [1 0 0]'
_exptl_crystal_F_000 1760
_exptl_crystal_size_max 0.22
_exptl_crystal_size_mid 0.07
_exptl_crystal_size_min 0.05
_refine_diff_density_max 0.456
_refine_diff_density_min -0.455
_refine_diff_density_rms 0.081
_refine_ls_extinction_method none
_refine_ls_goodness_of_fit_ref 0.965
_refine_ls_hydrogen_treatment constr
_refine_ls_matrix_type full
_refine_ls_number_parameters 444
_refine_ls_number_reflns 5389
_refine_ls_number_restraints 0
_refine_ls_restrained_S_all 0.965
_refine_ls_R_factor_all 0.0954
_refine_ls_R_factor_gt 0.0541
_refine_ls_shift/su_max 0.001
_refine_ls_shift/su_mean 0
_refine_ls_structure_factor_coef Fsqd
_refine_ls_weighting_details 'calc w=1/[\s^2^(Fo^2^)+(0.0439P)^2^+0.0000P] where P=(Fo^2^+2Fc^2^)/3'
_refine_ls_weighting_scheme calc
_refine_ls_wR_factor_gt 0.1009
_refine_ls_wR_factor_ref 0.115
_reflns_number_gt 3465
_reflns_number_total 5389
_reflns_threshold_expression >2sigma(I)
_cod_data_source_file ic701327w-file006.cif
_cod_data_source_block sez15-b0
_cod_depositor_comments
;
The following automatic conversions were performed:

'_diffrn_radiation_probe' value 'X-ray' changed to 'x-ray' according
to
/usr/data/users/saulius/automatic-downloads/retrospective/ACS/lib/dictionaries/cif_core.dic
dictionary named 'cif_core.dic' version 2.4.2 from 2011-04-26.

Automatic conversion script
Id: cif_fix_values 2281 2013-09-26 08:29:07Z andrius 
;
_cod_original_sg_symbol_H-M P21/c
_cod_database_code 4339634

loop_
_symmetry_equiv_pos_as_xyz
'x, y, z'
'-x, y+1/2, -z+1/2'
'-x, -y, -z'
'x, -y-1/2, z-1/2'

loop_
_atom_site_label
_atom_site_type_symbol
_atom_site_fract_x
_atom_site_fract_y
_atom_site_fract_z
_atom_site_U_iso_or_equiv
_atom_site_adp_type
_atom_site_occupancy
_atom_site_symmetry_multiplicity
_atom_site_calc_flag
_atom_site_refinement_flags
C1 C 0.2478(5) 0.7224(3) 0.9237(4) 0.0308(15) Uani 1 1 d .
C2 C 0.3311(5) 0.6113(3) 0.9276(4) 0.0306(16) Uani 1 1 d .
C3 C -0.0207(5) 0.7443(3) 0.8571(4) 0.0281(15) Uani 1 1 d .
C4 C -0.1594(6) 0.6479(3) 0.8226(4) 0.0328(16) Uani 1 1 d .
C51 C 0.0404(6) 0.4486(3) 0.7166(5) 0.054(2) Uani 1 1 d .
H51A H 0.0855 0.4358 0.7732 0.081 Uiso 1 1 calc R
H51B H 0.0966 0.465 0.6791 0.081 Uiso 1 1 calc R
H51C H -0.0021 0.4153 0.6863 0.081 Uiso 1 1 calc R
C5 C 0.0347(5) 0.5274(2) 0.8827(4) 0.0296(15) Uani 1 1 d .
H5A H 0.1128 0.5064 0.8889 0.035 Uiso 1 1 calc R
H5B H -0.0267 0.5 0.8995 0.035 Uiso 1 1 calc R
C50 C -0.0489(6) 0.4940(3) 0.7336(4) 0.0426(18) Uani 1 1 d .
H50 H -0.1103 0.4744 0.7653 0.051 Uiso 1 1 calc R
C52 C -0.1163(6) 0.5179(3) 0.6463(4) 0.057(2) Uani 1 1 d .
H52A H -0.1645 0.5518 0.6587 0.086 Uiso 1 1 calc R
H52B H -0.1697 0.4876 0.6171 0.086 Uiso 1 1 calc R
H52C H -0.0579 0.5295 0.6071 0.086 Uiso 1 1 calc R
C7 C 0.0954(5) 0.5756(2) 0.7558(4) 0.0308(15) Uani 1 1 d .
H7A H 0.077 0.5764 0.6901 0.037 Uiso 1 1 calc R
H7B H 0.1734 0.5551 0.7716 0.037 Uiso 1 1 calc R
C8 C 0.0958(5) 0.6741(2) 1.1398(4) 0.0250(14) Uani 1 1 d .
H8A H 0.0466 0.638 1.1347 0.03 Uiso 1 1 calc R
H8B H 0.121 0.6815 1.2039 0.03 Uiso 1 1 calc R
C9 C 0.0148(4) 0.7255(2) 1.1008(4) 0.0265(14) Uani 1 1 d .
H9A H 0.0657 0.7558 1.0783 0.032 Uiso 1 1 calc R
H9B H -0.0258 0.743 1.1483 0.032 Uiso 1 1 calc R
C10 C 0.3343(5) 0.7195(2) 1.1288(4) 0.0222(13) Uani 1 1 d .
C11 C 0.3071(5) 0.7613(3) 1.1893(4) 0.0372(17) Uani 1 1 d .
H11 H 0.2307 0.7605 1.21 0.045 Uiso 1 1 calc R
C12 C 0.3908(6) 0.8044(3) 1.2200(5) 0.050(2) Uani 1 1 d .
H12 H 0.3724 0.8317 1.2632 0.06 Uiso 1 1 calc R
C13 C 0.4983(5) 0.8075(3) 1.1884(4) 0.0423(18) Uani 1 1 d .
H13 H 0.5533 0.838 1.2076 0.051 Uiso 1 1 calc R
C14 C 0.5280(5) 0.7669(3) 1.1290(4) 0.0364(17) Uani 1 1 d .
H14 H 0.6044 0.7686 1.1085 0.044 Uiso 1 1 calc R
C15 C 0.4469(5) 0.7238(3) 1.0991(4) 0.0355(16) Uani 1 1 d .
H15 H 0.468 0.6961 1.0573 0.043 Uiso 1 1 calc R
C20 C 0.2965(4) 0.5993(3) 1.1537(4) 0.0251(14) Uani 1 1 d .
C21 C 0.3351(5) 0.6058(3) 1.2450(4) 0.0325(16) Uani 1 1 d .
H21 H 0.3283 0.6425 1.2727 0.039 Uiso 1 1 calc R
C22 C 0.3835(5) 0.5584(3) 1.2950(4) 0.0413(17) Uani 1 1 d .
H22 H 0.411 0.5632 1.3566 0.05 Uiso 1 1 calc R
C23 C 0.3920(5) 0.5047(3) 1.2566(5) 0.0389(17) Uani 1 1 d .
H23 H 0.4233 0.4724 1.2916 0.047 Uiso 1 1 calc R
C24 C 0.3545(5) 0.4980(3) 1.1665(4) 0.0329(16) Uani 1 1 d .
H24 H 0.3621 0.4612 1.1393 0.039 Uiso 1 1 calc R
C25 C 0.3059(5) 0.5446(2) 1.1160(4) 0.0294(15) Uani 1 1 d .
H25 H 0.2786 0.5391 1.0545 0.035 Uiso 1 1 calc R
C30 C -0.2017(5) 0.7631(3) 0.9882(4) 0.0313(15) Uani 1 1 d .
C31 C -0.3103(5) 0.7539(3) 0.9310(4) 0.0368(17) Uani 1 1 d .
H31 H -0.3288 0.716 0.9077 0.044 Uiso 1 1 calc R
C32 C -0.3895(5) 0.7984(3) 0.9085(4) 0.0457(19) Uani 1 1 d .
H32 H -0.4628 0.7916 0.8701 0.055 Uiso 1 1 calc R
C33 C -0.3623(7) 0.8531(3) 0.9418(5) 0.056(2) Uani 1 1 d .
H33 H -0.4173 0.8842 0.9263 0.067 Uiso 1 1 calc R
C34 C -0.2578(7) 0.8633(3) 0.9967(6) 0.065(2) Uani 1 1 d .
H34 H -0.2394 0.9015 1.0187 0.078 Uiso 1 1 calc R
C35 C -0.1776(6) 0.8177(3) 1.0206(5) 0.0475(19) Uani 1 1 d .
H35 H -0.1054 0.8248 1.06 0.057 Uiso 1 1 calc R
C40 C -0.1941(4) 0.6523(3) 1.0668(4) 0.0250(14) Uani 1 1 d .
C41 C -0.2449(5) 0.6016(3) 1.0274(4) 0.0303(15) Uani 1 1 d .
H41 H -0.2237 0.5896 0.9718 0.036 Uiso 1 1 calc R
C42 C -0.3254(5) 0.5686(3) 1.0674(4) 0.0346(16) Uani 1 1 d .
H42 H -0.3593 0.5343 1.039 0.042 Uiso 1 1 calc R
C43 C -0.3564(5) 0.5850(3) 1.1476(5) 0.0422(18) Uani 1 1 d .
H43 H -0.4119 0.5623 1.175 0.051 Uiso 1 1 calc R
C44 C -0.3071(5) 0.6346(3) 1.1886(5) 0.0453(19) Uani 1 1 d .
H44 H -0.3283 0.6459 1.2446 0.054 Uiso 1 1 calc R
C45 C -0.2264(5) 0.6685(3) 1.1488(4) 0.0350(16) Uani 1 1 d .
H45 H -0.1932 0.7028 1.1775 0.042 Uiso 1 1 calc R
N1 N 0.0019(4) 0.5435(2) 0.7912(3) 0.0313(13) Uani 1 1 d .
O1 O 0.2810(4) 0.76964(19) 0.9100(3) 0.0431(12) Uani 1 1 d .
O2 O 0.4178(4) 0.5886(2) 0.9139(3) 0.0496(13) Uani 1 1 d .
O3 O -0.0173(4) 0.7921(2) 0.8338(3) 0.0479(12) Uani 1 1 d .
O4 O -0.2445(4) 0.6341(2) 0.7752(3) 0.0550(14) Uani 1 1 d .
P1 P 0.23128(12) 0.66125(7) 1.08736(10) 0.0231(4) Uani 1 1 d .
P2 P -0.09900(13) 0.70039(7) 1.01032(10) 0.0249(4) Uani 1 1 d .
S3 S 0.11057(13) 0.65074(6) 0.79736(10) 0.0264(4) Uani 1 1 d .
S4 S 0.04835(12) 0.58903(6) 0.96060(9) 0.0245(4) Uani 1 1 d .
Fe1 Fe 0.19857(7) 0.65122(4) 0.94002(5) 0.0243(2) Uani 1 1 d .
Fe2 Fe -0.02476(7) 0.67040(3) 0.89010(5) 0.0241(2) Uani 1 1 d .
Cl01 Cl 0.1318(2) 0.61879(11) 0.51475(16) 0.0900(8) Uani 1 1 d .
Cl02 Cl 0.3467(3) 0.54874(12) 0.5631(2) 0.1382(12) Uani 1 1 d .
C01 C 0.2853(7) 0.6150(4) 0.5243(8) 0.116(4) Uani 1 1 d .
H01A H 0.3201 0.6462 0.5651 0.139 Uiso 1 1 calc R
H01B H 0.31 0.6228 0.4653 0.139 Uiso 1 1 calc R

loop_
_atom_site_aniso_label
_atom_site_aniso_U_11
_atom_site_aniso_U_22
_atom_site_aniso_U_33
_atom_site_aniso_U_23
_atom_site_aniso_U_13
_atom_site_aniso_U_12
C1 0.030(4) 0.039(4) 0.023(4) -0.008(3) 0.000(3) 0.000(3)
C2 0.024(4) 0.051(5) 0.016(3) 0.002(3) 0.001(3) -0.008(3)
C3 0.023(3) 0.039(4) 0.023(4) -0.002(3) 0.005(3) 0.003(3)
C4 0.033(4) 0.031(4) 0.036(4) 0.006(3) 0.010(3) 0.019(3)
C51 0.073(5) 0.028(4) 0.063(6) -0.009(4) 0.014(4) 0.008(4)
C5 0.032(3) 0.026(4) 0.031(4) 0.001(3) 0.005(3) 0.005(3)
C50 0.041(4) 0.050(5) 0.035(4) 0.002(4) -0.002(3) -0.010(4)
C52 0.058(5) 0.072(6) 0.042(5) -0.002(4) 0.007(4) -0.007(4)
C7 0.033(4) 0.033(4) 0.029(4) -0.005(3) 0.014(3) -0.008(3)
C8 0.030(3) 0.020(3) 0.025(3) -0.005(3) 0.005(3) -0.002(3)
C9 0.023(3) 0.030(4) 0.029(4) -0.004(3) 0.013(3) -0.002(3)
C10 0.018(3) 0.024(3) 0.025(3) 0.001(3) 0.003(3) 0.002(3)
C11 0.025(4) 0.049(5) 0.039(4) -0.007(3) 0.009(3) -0.006(3)
C12 0.039(4) 0.048(5) 0.064(5) -0.034(4) 0.016(4) -0.011(4)
C13 0.026(4) 0.047(5) 0.055(5) -0.013(4) 0.008(3) -0.016(3)
C14 0.013(3) 0.042(4) 0.056(5) -0.006(4) 0.009(3) -0.005(3)
C15 0.035(4) 0.043(4) 0.030(4) -0.004(3) 0.010(3) 0.004(3)
C20 0.014(3) 0.034(4) 0.027(4) 0.003(3) 0.000(3) -0.001(3)
C21 0.028(4) 0.028(4) 0.040(4) -0.001(3) 0.001(3) -0.008(3)
C22 0.033(4) 0.050(5) 0.038(4) 0.009(4) -0.006(3) -0.006(4)
C23 0.026(4) 0.031(4) 0.056(5) 0.016(4) -0.003(3) 0.005(3)
C24 0.026(3) 0.030(4) 0.042(4) -0.003(3) -0.002(3) -0.001(3)
C25 0.026(4) 0.033(4) 0.028(4) -0.006(3) -0.001(3) 0.004(3)
C30 0.027(4) 0.035(4) 0.031(4) 0.005(3) 0.004(3) 0.008(3)
C31 0.032(4) 0.039(4) 0.038(4) -0.001(3) -0.001(3) 0.013(3)
C32 0.032(4) 0.065(5) 0.038(4) 0.005(4) -0.004(3) 0.015(4)
C33 0.057(5) 0.044(5) 0.065(6) 0.009(4) 0.009(4) 0.020(4)
C34 0.065(5) 0.041(5) 0.086(7) -0.008(4) -0.003(5) 0.015(4)
C35 0.041(4) 0.035(5) 0.061(5) -0.003(4) -0.013(4) 0.007(4)
C40 0.013(3) 0.033(4) 0.027(3) 0.008(3) -0.002(3) 0.006(3)
C41 0.020(3) 0.038(4) 0.032(4) -0.001(3) 0.002(3) -0.004(3)
C42 0.032(4) 0.031(4) 0.042(4) 0.003(3) 0.009(3) -0.009(3)
C43 0.025(4) 0.051(5) 0.054(5) 0.012(4) 0.015(3) -0.005(4)
C44 0.038(4) 0.060(5) 0.040(4) -0.004(4) 0.013(3) -0.003(4)
C45 0.031(4) 0.042(4) 0.032(4) 0.001(3) 0.004(3) -0.012(3)
N1 0.042(3) 0.024(3) 0.027(3) -0.001(2) 0.002(3) -0.005(2)
O1 0.049(3) 0.038(3) 0.041(3) 0.000(2) 0.003(2) -0.012(2)
O2 0.035(3) 0.061(3) 0.056(3) 0.008(3) 0.019(2) 0.016(3)
O3 0.062(3) 0.031(3) 0.052(3) 0.013(2) 0.012(2) 0.001(3)
O4 0.032(3) 0.063(4) 0.062(4) -0.010(3) -0.017(3) 0.004(2)
P1 0.0181(8) 0.0279(10) 0.0233(9) -0.0003(7) 0.0032(7) -0.0003(7)
P2 0.0195(8) 0.0279(9) 0.0270(9) 0.0014(7) 0.0020(7) 0.0016(7)
S3 0.0302(8) 0.0251(9) 0.0247(9) 0.0016(7) 0.0065(7) -0.0035(7)
S4 0.0240(8) 0.0258(9) 0.0241(9) 0.0014(7) 0.0049(7) -0.0011(7)
Fe1 0.0226(5) 0.0267(5) 0.0239(5) 0.0001(4) 0.0044(4) -0.0013(4)
Fe2 0.0229(5) 0.0257(5) 0.0236(5) 0.0024(4) 0.0033(4) 0.0006(4)
Cl01 0.0930(17) 0.0993(19) 0.0782(18) -0.0008(14) 0.0132(14) -0.0050(14)
Cl02 0.158(3) 0.104(2) 0.130(3) 0.0145(19) -0.057(2) 0.0289(19)
C01 0.085(7) 0.076(7) 0.180(12) 0.018(7) -0.004(7) 0.016(6)

loop_
_atom_type_symbol
_atom_type_description
_atom_type_scat_dispersion_real
_atom_type_scat_dispersion_imag
_atom_type_scat_source
C C 0.0033 0.0016 'International Tables Vol C Tables 4.2.6.8 and 6.1.1.4'
H H 0 0 'International Tables Vol C Tables 4.2.6.8 and 6.1.1.4'
N N 0.0061 0.0033 'International Tables Vol C Tables 4.2.6.8 and 6.1.1.4'
O O 0.0106 0.006 'International Tables Vol C Tables 4.2.6.8 and 6.1.1.4'
P P 0.1023 0.0942 'International Tables Vol C Tables 4.2.6.8 and 6.1.1.4'
S S 0.1246 0.1234 'International Tables Vol C Tables 4.2.6.8 and 6.1.1.4'
Fe Fe 0.3463 0.8444 'International Tables Vol C Tables 4.2.6.8 and 6.1.1.4'
Cl Cl 0.1484 0.1585 'International Tables Vol C Tables 4.2.6.8 and 6.1.1.4'

loop_
_exptl_crystal_face_index_h
_exptl_crystal_face_index_k
_exptl_crystal_face_index_l
_exptl_crystal_face_perp_dist
0 -1 -1 0.01
1 -1 1 0.09
-1 1 1 0.095
1 -1 -1 0.09
1 1 -1 0.1
0 1 0 0.04
1 0 0 0.115
-1 0 0 0.11
0 -1 2 0.03
0 1 -2 0.035
0 1 1 0.04
0 -1 0 0.035

loop_
_geom_angle_atom_site_label_1
_geom_angle_atom_site_label_2
_geom_angle_atom_site_label_3
_geom_angle
O1 C1 Fe1 177.8(5)
O2 C2 Fe1 174.3(5)
O3 C3 Fe2 178.5(5)
O4 C4 Fe2 176.7(6)
N1 C5 S4 114.4(4)
C51 C50 N1 115.0(5)
C51 C50 C52 111.1(6)
N1 C50 C52 109.7(5)
N1 C7 S3 112.8(4)
C9 C8 P1 115.4(4)
C8 C9 P2 110.8(4)
C11 C10 C15 117.1(5)
C11 C10 P1 123.3(4)
C15 C10 P1 119.6(4)
C10 C11 C12 120.7(5)
C13 C12 C11 120.2(6)
C12 C13 C14 120.5(6)
C13 C14 C15 119.9(5)
C14 C15 C10 121.6(6)
C25 C20 C21 118.2(5)
C25 C20 P1 121.4(4)
C21 C20 P1 120.3(5)
C22 C21 C20 120.0(6)
C23 C22 C21 120.9(6)
C22 C23 C24 119.5(6)
C25 C24 C23 120.3(6)
C24 C25 C20 121.0(6)
C35 C30 C31 118.2(6)
C35 C30 P2 124.5(5)
C31 C30 P2 117.3(5)
C32 C31 C30 121.1(6)
C31 C32 C33 119.4(6)
C34 C33 C32 120.8(7)
C33 C34 C35 119.8(7)
C30 C35 C34 120.7(6)
C41 C40 C45 117.8(5)
C41 C40 P2 122.0(5)
C45 C40 P2 119.9(5)
C42 C41 C40 121.4(6)
C43 C42 C41 120.2(6)
C42 C43 C44 119.8(6)
C43 C44 C45 120.5(6)
C44 C45 C40 120.3(6)
C5 N1 C7 113.1(5)
C5 N1 C50 113.4(5)
C7 N1 C50 113.8(5)
C10 P1 C8 104.7(2)
C10 P1 C20 101.3(3)
C8 P1 C20 100.1(2)
C10 P1 Fe1 115.51(19)
C8 P1 Fe1 115.09(19)
C20 P1 Fe1 118.0(2)
C40 P2 C9 103.0(3)
C40 P2 C30 99.7(3)
C9 P2 C30 104.0(3)
C40 P2 Fe2 120.6(2)
C9 P2 Fe2 114.53(18)
C30 P2 Fe2 112.8(2)
C7 S3 Fe1 110.1(2)
C7 S3 Fe2 111.45(18)
Fe1 S3 Fe2 68.79(5)
C5 S4 Fe2 109.87(19)
C5 S4 Fe1 113.2(2)
Fe2 S4 Fe1 68.76(5)
C1 Fe1 C2 100.5(3)
C1 Fe1 P1 92.02(19)
C2 Fe1 P1 97.93(19)
C1 Fe1 S3 88.40(19)
C2 Fe1 S3 98.85(19)
P1 Fe1 S3 162.84(6)
C1 Fe1 S4 149.65(19)
C2 Fe1 S4 109.7(2)
P1 Fe1 S4 86.96(6)
S3 Fe1 S4 84.07(6)
C1 Fe1 Fe2 96.41(19)
C2 Fe1 Fe2 148.95(19)
P1 Fe1 Fe2 107.34(5)
S3 Fe1 Fe2 55.62(4)
S4 Fe1 Fe2 55.43(4)
C3 Fe2 C4 99.7(3)
C3 Fe2 P2 87.93(19)
C4 Fe2 P2 100.45(19)
C3 Fe2 S4 155.24(19)
C4 Fe2 S4 104.84(19)
P2 Fe2 S4 91.03(6)
C3 Fe2 S3 88.19(18)
C4 Fe2 S3 99.77(19)
P2 Fe2 S3 159.78(6)
S4 Fe2 S3 84.30(6)
C3 Fe2 Fe1 100.80(18)
C4 Fe2 Fe1 147.06(19)
P2 Fe2 Fe1 105.82(5)
S4 Fe2 Fe1 55.81(4)
S3 Fe2 Fe1 55.59(4)
Cl01 C01 Cl02 114.7(5)

loop_
_geom_bond_atom_site_label_1
_geom_bond_atom_site_label_2
_geom_bond_distance
C1 O1 1.173(7)
C1 Fe1 1.752(7)
C2 O2 1.145(6)
C2 Fe1 1.775(7)
C3 O3 1.156(6)
C3 Fe2 1.769(7)
C4 O4 1.154(6)
C4 Fe2 1.777(7)
C51 C50 1.490(8)
C5 N1 1.436(7)
C5 S4 1.837(6)
C50 N1 1.495(7)
C50 C52 1.533(8)
C7 N1 1.443(7)
C7 S3 1.836(6)
C8 C9 1.553(7)
C8 P1 1.832(5)
C9 P2 1.831(5)
C10 C11 1.391(8)
C10 C15 1.399(7)
C10 P1 1.819(6)
C11 C12 1.396(8)
C12 C13 1.358(8)
C13 C14 1.368(8)
C14 C15 1.376(8)
C20 C25 1.389(7)
C20 C21 1.402(8)
C20 P1 1.834(6)
C21 C22 1.391(8)
C22 C23 1.370(8)
C23 C24 1.383(8)
C24 C25 1.381(8)
C30 C35 1.360(8)
C30 C31 1.406(8)
C30 P2 1.841(6)
C31 C32 1.364(8)
C32 C33 1.370(9)
C33 C34 1.357(9)
C34 C35 1.393(9)
C40 C41 1.391(7)
C40 C45 1.394(8)
C40 P2 1.828(6)
C41 C42 1.382(7)
C42 C43 1.366(8)
C43 C44 1.375(8)
C44 C45 1.391(8)
P1 Fe1 2.2294(17)
P2 Fe2 2.2187(17)
S3 Fe1 2.2519(17)
S3 Fe2 2.2526(16)
S4 Fe2 2.2481(16)
S4 Fe1 2.2584(16)
Fe1 Fe2 2.5446(11)
Cl01 C01 1.705(8)
Cl02 C01 1.737(8)
